data_1533466
loop_
_publ_author_name
'Shen Rong'
'Wang Cong'
'Chen Xiaolong'
'Dong Cheng'
'Wang Tianmin'
'Liang Jingkui'

_publ_section_title
;
 Crystal structures of Dy2 (W O4)3 and Gd Y (W O4)3
;
_journal_name_full 'Rare Metals'
_journal_page_first 49
_journal_page_last 54
_journal_volume 22
_journal_year 2003
_chemical_formula_sum 'Gd O12 W3 Y'
_chemical_name_systematic 'Gd Y (W O4)3'
_space_group_IT_number 15
_symmetry_space_group_name_Hall '-C 2yc'
_symmetry_space_group_name_H-M 'C 1 2/c 1'
_cell_angle_alpha 90
_cell_angle_beta 109.8015
_cell_angle_gamma 90
_cell_formula_units_Z 4
_cell_length_a 7.6175
_cell_length_b 11.3543
_cell_length_c 11.3496
_cell_volume 923.600
_citation_journal_id_ASTM RARME8
_cod_data_source_file ShenRong_RARME8_2003_650.cif
_cod_data_source_block Gd1O12W3Y1
_cod_original_cell_volume 923.5999
_cod_original_formula_sum 'Gd1 O12 W3 Y1'
_cod_database_code 1533466

loop_
_symmetry_equiv_pos_as_xyz
x,y,z
-x,y,-z+1/2
-x,-y,-z
x,-y,z-1/2
x+1/2,y+1/2,z
-x+1/2,y+1/2,-z+1/2
-x+1/2,-y+1/2,-z
x+1/2,-y+1/2,z-1/2

loop_
_atom_site_label
_atom_site_type_symbol
_atom_site_fract_x
_atom_site_fract_y
_atom_site_fract_z
_atom_site_occupancy
_atom_site_U_iso_or_equiv
O5 O-2 0.0992 0.5337 0.4047 1 0.0
W2 W+6 0.1564 0.3597 0.0526 1 0.0
Y1 Y+3 0.319 0.3669 0.4065 0.5 0.0
O4 O-2 0.2046 0.4182 0.2021 1 0.0
O6 O-2 0.4037 0.2857 0.0932 1 0.0
O3 O-2 0.0738 0.3213 0.4692 1 0.0
Gd1 Gd+3 0.319 0.3669 0.4065 0.5 0.0
O2 O-2 0.217 0.1875 0.2717 1 0.0
W1 W+6 0 0.1173 0.25 1 0.0
O1 O-2 -0.0164 0.0453 0.3844 1 0.0
